data_7204003
loop_
_publ_author_name
'Bazzicalupi, Carla'
'Bencini, Andrea'
'Bianchi, Antonio'
'Ciattini, Samuele'
'Giorgi, Claudia'
'Paoletti, Piero'
'Valtancoli, Barbara'
'Secco, Fernando'
'Rosaria Tin\`e, Maria'
'Venturini, Marcella'

_publ_section_title
;
 Ni(II) and Co(II) complexes with a phenanthroline-containing
 macrocycle. Thermodynamic, structural and kinetic considerations
;
_journal_issue 21
_journal_name_full 'Physical Chemistry Chemical Physics'
_journal_page_first 4864
_journal_paper_doi 10.1039/b004442n
_journal_volume 2
_journal_year 2000
_chemical_formula_moiety '(Ni 2+), C20 H26 N6, H2 O, (Cl O4 1-)2'
_chemical_formula_sum 'C20 H28 Cl2 N6 Ni O9'
_chemical_formula_weight 626.09
_chemical_name_systematic
;
 ?
;
_space_group_IT_number 61
_symmetry_cell_setting orthorhombic
_symmetry_space_group_name_Hall '-P 2ac 2ab'
_symmetry_space_group_name_H-M 'P b c a'
_atom_sites_solution_hydrogens geom
_atom_sites_solution_primary direct
_atom_sites_solution_secondary difmap
_audit_creation_method SHELXL-97
_cell_angle_alpha 90.00
_cell_angle_beta 90.00
_cell_angle_gamma 90.00
_cell_formula_units_Z 8
_cell_length_a 15.043(4)
_cell_length_b 15.370(3)
_cell_length_c 21.872(5)
_cell_measurement_reflns_used 25
_cell_measurement_temperature 298
_cell_measurement_theta_max 23
_cell_measurement_theta_min 12
_cell_volume 5057(2)
_computing_cell_refinement 'Siemens P4'
_computing_data_collection 'Siemens P4'
_computing_data_reduction 'Siemens P4'
_computing_molecular_graphics 'Ortep3(L.J.Farrugia, 1997)'
_computing_publication_material 'Parst97( Nardelli, 1997)'
_computing_structure_refinement 'SHELXL-97 (Sheldrick, 1997)'
_computing_structure_solution 'Sir97(Altomare, 1994)'
_diffrn_ambient_temperature 298
_diffrn_measured_fraction_theta_full 0.821
_diffrn_measured_fraction_theta_max 0.821
_diffrn_measurement_device_type 'Siemens P4'
_diffrn_measurement_method \q/2\q
_diffrn_radiation_monochromator graphite
_diffrn_radiation_source 'rotating anode'
_diffrn_radiation_type CuK\a
_diffrn_radiation_wavelength 1.54178
_diffrn_reflns_av_R_equivalents 0.0480
_diffrn_reflns_av_sigmaI/netI 0.0352
_diffrn_reflns_limit_h_max 16
_diffrn_reflns_limit_h_min -1
_diffrn_reflns_limit_k_max 1
_diffrn_reflns_limit_k_min -17
_diffrn_reflns_limit_l_max 1
_diffrn_reflns_limit_l_min -24
_diffrn_reflns_number 3839
_diffrn_reflns_theta_full 59.99
_diffrn_reflns_theta_max 59.99
_diffrn_reflns_theta_min 4.04
_diffrn_standards_decay_% 0
_diffrn_standards_interval_time 60
_diffrn_standards_number 3
_exptl_absorpt_coefficient_mu 3.612
_exptl_absorpt_correction_T_max 0.3758
_exptl_absorpt_correction_T_min 0.1830
_exptl_absorpt_correction_type empiric(psi-scan)
_exptl_crystal_colour blue
_exptl_crystal_density_diffrn 1.645
_exptl_crystal_density_method 'not measured'
_exptl_crystal_description prismatic
_exptl_crystal_F_000 2592
_exptl_crystal_size_max 0.5
_exptl_crystal_size_mid 0.45
_exptl_crystal_size_min 0.3
_refine_diff_density_max 0.818
_refine_diff_density_min -0.539
_refine_diff_density_rms 0.089
_refine_ls_extinction_method SHELXL
_refine_ls_goodness_of_fit_ref 1.053
_refine_ls_hydrogen_treatment mixed
_refine_ls_matrix_type full
_refine_ls_number_parameters 383
_refine_ls_number_reflns 3083
_refine_ls_number_restraints 1
_refine_ls_restrained_S_all 1.053
_refine_ls_R_factor_all 0.0705
_refine_ls_R_factor_gt 0.0677
_refine_ls_shift/su_max 0.093
_refine_ls_shift/su_mean 0.005
_refine_ls_structure_factor_coef Fsqd
_refine_ls_weighting_details 'calc w=1/[\s^2^(Fo^2^)+(0.1167P)^2^+13.7184P] where P=(Fo^2^+2Fc^2^)/3'
_refine_ls_weighting_scheme calc
_refine_ls_wR_factor_gt 0.1902
_refine_ls_wR_factor_ref 0.1936
_reflns_number_gt 2952
_reflns_number_total 3083
_reflns_threshold_expression >2sigma(I)
_cod_data_source_file b004442n.txt
_cod_data_source_block trien
_cod_depositor_comments
;
The following automatic conversions were performed:

'_symmetry_cell_setting' tag value 'Orthorombic' was replaced with
'orthorhombic' value.

Automatic conversion script
Id: cif_fix_values 1646 2011-03-28 12:23:43Z adriana 
;
_cod_original_sg_symbol_H-M 'P B C A'
_cod_database_code 7204003

loop_
_symmetry_equiv_pos_as_xyz
'x, y, z'
'x+1/2, -y+1/2, -z'
'-x, y+1/2, -z+1/2'
'-x+1/2, -y, z+1/2'
'-x, -y, -z'
'-x-1/2, y-1/2, z'
'x, -y-1/2, z-1/2'
'x-1/2, y, -z-1/2'

loop_
_atom_site_label
_atom_site_type_symbol
_atom_site_fract_x
_atom_site_fract_y
_atom_site_fract_z
_atom_site_U_iso_or_equiv
_atom_site_adp_type
_atom_site_occupancy
_atom_site_symmetry_multiplicity
_atom_site_calc_flag
_atom_site_refinement_flags
_atom_site_disorder_assembly
_atom_site_disorder_group
Ni Ni 0.46125(6) 0.23642(5) 0.62632(4) 0.0385(3) Uani 1 1 d . . .
O1 O 0.5937(3) 0.2402(4) 0.6004(3) 0.0582(12) Uani 1 1 d D . .
N1 N 0.4511(3) 0.3803(3) 0.5932(2) 0.0440(11) Uani 1 1 d . . .
C1 C 0.4775(4) 0.4565(4) 0.6156(3) 0.0596(17) Uani 1 1 d . . .
C2 C 0.5417(6) 0.4603(5) 0.6668(4) 0.082(2) Uani 1 1 d . . .
H2A H 0.5728 0.5155 0.6649 0.099 Uiso 1 1 calc R . .
H2B H 0.5088 0.4590 0.7049 0.099 Uiso 1 1 calc R . .
N6 N 0.6072(4) 0.3911(4) 0.6681(3) 0.0676(16) Uani 1 1 d . . .
H6 H 0.662(4) 0.408(4) 0.656(3) 0.052(17) Uiso 1 1 d . . .
C3 C 0.6191(6) 0.3514(7) 0.7289(4) 0.095(3) Uani 1 1 d . . .
H3A H 0.6373 0.3960 0.7576 0.114 Uiso 1 1 calc R . .
H3B H 0.6662 0.3085 0.7267 0.114 Uiso 1 1 calc R . .
C4 C 0.5353(10) 0.3083(9) 0.7521(4) 0.153(6) Uani 1 1 d . . .
H4A H 0.5451 0.2909 0.7941 0.184 Uiso 1 1 calc R . .
H4B H 0.4881 0.3513 0.7521 0.184 Uiso 1 1 calc R . .
N5 N 0.5049(4) 0.2336(4) 0.7185(2) 0.0620(14) Uani 1 1 d . . .
H5 H 0.5500 0.1942 0.7200 0.074 Uiso 1 1 calc R . .
C5 C 0.4316(6) 0.1957(6) 0.7538(3) 0.086(2) Uani 1 1 d . . .
H5A H 0.4401 0.2078 0.7969 0.103 Uiso 1 1 calc R . .
H5B H 0.4310 0.1331 0.7483 0.103 Uiso 1 1 calc R . .
C6 C 0.3458(5) 0.2326(4) 0.7334(3) 0.0624(17) Uani 1 1 d . . .
H6A H 0.2974 0.2010 0.7527 0.075 Uiso 1 1 calc R . .
H6B H 0.3419 0.2929 0.7462 0.075 Uiso 1 1 calc R . .
N4 N 0.3361(3) 0.2276(3) 0.6663(2) 0.0475(11) Uani 1 1 d . . .
H4 H 0.3026 0.2734 0.6535 0.057 Uiso 1 1 calc R . .
C7 C 0.2936(4) 0.1454(4) 0.6447(3) 0.0625(17) Uani 1 1 d . . .
H7A H 0.2717 0.1534 0.6033 0.075 Uiso 1 1 calc R . .
H7B H 0.2433 0.1315 0.6707 0.075 Uiso 1 1 calc R . .
C8 C 0.3591(5) 0.0714(4) 0.6458(4) 0.075(2) Uani 1 1 d . . .
H8A H 0.3701 0.0544 0.6878 0.090 Uiso 1 1 calc R . .
H8B H 0.3341 0.0218 0.6245 0.090 Uiso 1 1 calc R . .
N3 N 0.4441(4) 0.0966(3) 0.6165(3) 0.0625(15) Uani 1 1 d . . .
H3 H 0.4900 0.0684 0.6351 0.075 Uiso 1 1 calc R . .
C9 C 0.4453(6) 0.0782(5) 0.5513(4) 0.082(2) Uani 1 1 d . . .
H9A H 0.4131 0.0246 0.5435 0.099 Uiso 1 1 calc R . .
H9B H 0.5062 0.0699 0.5380 0.099 Uiso 1 1 calc R . .
C10 C 0.4040(5) 0.1506(5) 0.5151(3) 0.0644(18) Uani 1 1 d . . .
N2 N 0.4145(3) 0.2280(3) 0.5405(2) 0.0489(12) Uani 1 1 d . . .
C11 C 0.3618(6) 0.1417(7) 0.4587(4) 0.088(3) Uani 1 1 d . . .
H11 H 0.3570 0.0873 0.4403 0.106 Uiso 1 1 calc R . .
C12 C 0.3279(5) 0.2132(8) 0.4308(3) 0.092(3) Uani 1 1 d . . .
H12 H 0.2982 0.2073 0.3938 0.111 Uiso 1 1 calc R . .
C13 C 0.3368(4) 0.2948(6) 0.4568(3) 0.075(2) Uani 1 1 d . . .
C14 C 0.3828(4) 0.2996(4) 0.5124(3) 0.0511(15) Uani 1 1 d . . .
C15 C 0.4003(4) 0.3809(4) 0.5420(3) 0.0502(15) Uani 1 1 d . . .
C16 C 0.3677(5) 0.4575(5) 0.5142(4) 0.073(2) Uani 1 1 d . . .
C17 C 0.3916(6) 0.5351(6) 0.5422(5) 0.096(3) Uani 1 1 d . . .
H17 H 0.3693 0.5873 0.5273 0.115 Uiso 1 1 calc R . .
C18 C 0.4460(6) 0.5355(4) 0.5900(5) 0.085(3) Uani 1 1 d . . .
H18 H 0.4637 0.5883 0.6069 0.103 Uiso 1 1 calc R . .
C19 C 0.3178(6) 0.4501(9) 0.4580(5) 0.107(4) Uani 1 1 d . . .
H19 H 0.2951 0.5002 0.4399 0.128 Uiso 1 1 calc R . .
C20 C 0.3036(6) 0.3734(9) 0.4315(4) 0.103(3) Uani 1 1 d . . .
H20 H 0.2709 0.3712 0.3955 0.123 Uiso 1 1 calc R . .
Cl1 Cl 0.33517(11) 0.50913(10) 0.78712(7) 0.0585(5) Uani 1 1 d . . .
O11 O 0.3245(5) 0.4643(5) 0.7296(3) 0.116(2) Uani 1 1 d . . .
O12 O 0.3144(9) 0.4518(9) 0.8311(4) 0.219(6) Uani 1 1 d . . .
O13 O 0.4096(10) 0.5437(11) 0.7838(7) 0.353(13) Uani 1 1 d . . .
O14 O 0.2618(9) 0.5610(8) 0.7927(4) 0.223(7) Uani 1 1 d . . .
Cl2 Cl 0.12324(12) 0.31045(12) 0.57458(8) 0.0721(5) Uani 1 1 d . . .
O21 O 0.1994(5) 0.3380(5) 0.6050(4) 0.120(2) Uani 1 1 d . . .
O22A O 0.1390(19) 0.316(5) 0.5183(10) 0.38(4) Uani 0.50 1 d P . .
O22B O 0.1488(19) 0.2466(9) 0.5292(8) 0.146(10) Uani 0.50 1 d P . .
O23A O 0.0989(18) 0.2440(9) 0.6126(15) 0.186(14) Uani 0.50 1 d P . .
O23B O 0.0494(15) 0.261(2) 0.5986(14) 0.172(12) Uani 0.50 1 d P . .
O24A O 0.0567(7) 0.3744(9) 0.5950(7) 0.091(4) Uani 0.50 1 d P . .
O24B O 0.0904(19) 0.3721(11) 0.5378(15) 0.208(15) Uani 0.50 1 d P . .
H101 H 0.616(6) 0.230(6) 0.572(3) 0.10(3) Uiso 1 1 d D . .
H102 H 0.605(5) 0.283(3) 0.613(3) 0.05(2) Uiso 1 1 d D . .

loop_
_atom_site_aniso_label
_atom_site_aniso_U_11
_atom_site_aniso_U_22
_atom_site_aniso_U_33
_atom_site_aniso_U_23
_atom_site_aniso_U_13
_atom_site_aniso_U_12
Ni 0.0390(6) 0.0371(5) 0.0395(5) 0.0010(4) 0.0010(4) 0.0047(4)
O1 0.043(2) 0.065(3) 0.067(3) -0.007(3) 0.007(2) 0.009(2)
N1 0.045(3) 0.036(2) 0.051(3) 0.004(2) 0.010(2) 0.004(2)
C1 0.057(4) 0.046(4) 0.076(4) -0.007(3) 0.018(3) 0.001(3)
C2 0.085(6) 0.072(5) 0.090(5) -0.035(4) 0.010(4) -0.008(4)
N6 0.046(3) 0.087(4) 0.070(4) -0.019(3) 0.007(3) -0.016(3)
C3 0.076(5) 0.140(8) 0.070(5) -0.008(5) -0.025(4) -0.030(6)
C4 0.220(15) 0.190(12) 0.050(5) 0.000(6) -0.018(6) -0.115(11)
N5 0.061(3) 0.080(4) 0.045(3) 0.014(3) -0.008(3) 0.005(3)
C5 0.096(6) 0.111(6) 0.051(4) 0.021(4) 0.000(4) 0.011(5)
C6 0.065(4) 0.057(4) 0.065(4) -0.003(3) 0.023(3) 0.002(3)
N4 0.044(3) 0.040(2) 0.059(3) 0.010(2) 0.006(2) 0.006(2)
C7 0.056(4) 0.062(4) 0.069(4) 0.003(3) 0.010(3) -0.015(3)
C8 0.097(6) 0.043(3) 0.085(5) 0.004(3) 0.024(4) -0.013(4)
N3 0.070(4) 0.035(3) 0.083(4) 0.001(2) 0.012(3) 0.007(2)
C9 0.105(6) 0.049(4) 0.093(5) -0.021(4) 0.032(5) -0.008(4)
C10 0.062(4) 0.072(4) 0.059(4) -0.021(3) 0.013(3) -0.020(4)
N2 0.054(3) 0.054(3) 0.039(2) -0.005(2) 0.003(2) -0.007(2)
C11 0.077(6) 0.121(7) 0.067(5) -0.045(5) 0.017(4) -0.042(5)
C12 0.060(5) 0.172(10) 0.045(4) -0.021(5) 0.000(3) -0.033(6)
C13 0.046(4) 0.132(7) 0.047(4) 0.023(5) -0.001(3) -0.014(4)
C14 0.036(3) 0.074(4) 0.043(3) 0.012(3) 0.003(2) -0.007(3)
C15 0.038(3) 0.061(4) 0.052(3) 0.025(3) 0.009(3) 0.009(3)
C16 0.056(4) 0.075(5) 0.088(5) 0.043(4) 0.020(4) 0.019(4)
C17 0.079(6) 0.064(5) 0.144(9) 0.053(6) 0.040(6) 0.030(5)
C18 0.089(6) 0.037(4) 0.131(8) 0.006(4) 0.039(6) 0.011(4)
C19 0.056(5) 0.165(10) 0.100(7) 0.091(8) 0.013(5) 0.037(6)
C20 0.059(5) 0.182(11) 0.067(5) 0.049(7) -0.006(4) 0.007(7)
Cl1 0.0564(9) 0.0538(9) 0.0653(9) 0.0052(7) 0.0052(7) 0.0023(7)
O11 0.116(5) 0.134(6) 0.097(4) -0.041(4) -0.003(4) -0.003(4)
O12 0.255(13) 0.263(13) 0.139(8) 0.112(8) -0.038(8) -0.023(10)
O13 0.260(14) 0.44(2) 0.361(18) -0.283(17) 0.193(14) -0.290(16)
O14 0.291(14) 0.262(12) 0.116(6) -0.028(7) -0.014(7) 0.207(12)
Cl2 0.0646(11) 0.0790(12) 0.0726(11) 0.0093(9) -0.0135(9) -0.0002(10)
O21 0.095(5) 0.123(5) 0.142(6) -0.021(4) -0.061(4) 0.022(4)
O22A 0.14(2) 0.96(11) 0.056(11) -0.06(3) 0.046(13) -0.17(4)
O22B 0.29(3) 0.069(7) 0.073(10) -0.027(7) -0.009(13) -0.046(10)
O23A 0.19(2) 0.036(6) 0.33(4) 0.027(11) 0.12(2) -0.027(10)
O23B 0.109(15) 0.23(3) 0.177(19) -0.042(18) 0.076(14) -0.033(15)
O24A 0.059(6) 0.098(9) 0.115(9) 0.019(8) -0.021(7) 0.005(6)
O24B 0.23(3) 0.092(11) 0.30(3) 0.093(17) -0.20(3) -0.036(14)

loop_
_atom_type_symbol
_atom_type_description
_atom_type_scat_dispersion_real
_atom_type_scat_dispersion_imag
_atom_type_scat_source
C C 0.0181 0.0091 'International Tables Vol C Tables 4.2.6.8 and 6.1.1.4'
H H 0.0000 0.0000 'International Tables Vol C Tables 4.2.6.8 and 6.1.1.4'
N N 0.0311 0.0180 'International Tables Vol C Tables 4.2.6.8 and 6.1.1.4'
O O 0.0492 0.0322 'International Tables Vol C Tables 4.2.6.8 and 6.1.1.4'
Cl Cl 0.3639 0.7018 'International Tables Vol C Tables 4.2.6.8 and 6.1.1.4'
Ni Ni -3.0029 0.5091 'International Tables Vol C Tables 4.2.6.8 and 6.1.1.4'

loop_
_geom_angle_atom_site_label_1
_geom_angle_atom_site_label_2
_geom_angle_atom_site_label_3
_geom_angle
_geom_angle_site_symmetry_1
_geom_angle_site_symmetry_3
_geom_angle_publ_flag
N2 Ni O1 94.8(2) . . ?
N2 Ni N4 94.1(2) . . ?
O1 Ni N4 170.7(2) . . ?
N2 Ni N5 174.6(2) . . ?
O1 Ni N5 87.9(2) . . ?
N4 Ni N5 83.0(2) . . ?
N2 Ni N3 78.6(2) . . ?
O1 Ni N3 96.6(2) . . ?
N4 Ni N3 82.53(19) . . ?
N5 Ni N3 96.3(2) . . ?
N2 Ni N1 75.39(18) . . ?
O1 Ni N1 87.22(18) . . ?
N4 Ni N1 97.64(16) . . ?
N5 Ni N1 109.6(2) . . ?
N3 Ni N1 154.0(2) . . ?
Ni O1 H101 133(8) . . ?
Ni O1 H102 99(6) . . ?
H101 O1 H102 113(9) . . ?
C1 N1 C15 117.8(5) . . ?
C1 N1 Ni 134.5(4) . . ?
C15 N1 Ni 107.4(4) . . ?
N1 C1 C18 120.6(7) . . ?
N1 C1 C2 120.5(6) . . ?
C18 C1 C2 118.9(7) . . ?
N6 C2 C1 115.4(6) . . ?
N6 C2 H2A 108.4 . . ?
C1 C2 H2A 108.4 . . ?
N6 C2 H2B 108.4 . . ?
C1 C2 H2B 108.4 . . ?
H2A C2 H2B 107.5 . . ?
C2 N6 C3 113.8(7) . . ?
C2 N6 H6 114(4) . . ?
C3 N6 H6 105(4) . . ?
N6 C3 C4 112.5(7) . . ?
N6 C3 H3A 109.1 . . ?
C4 C3 H3A 109.1 . . ?
N6 C3 H3B 109.1 . . ?
C4 C3 H3B 109.1 . . ?
H3A C3 H3B 107.8 . . ?
N5 C4 C3 116.3(9) . . ?
N5 C4 H4A 108.2 . . ?
C3 C4 H4A 108.2 . . ?
N5 C4 H4B 108.2 . . ?
C3 C4 H4B 108.2 . . ?
H4A C4 H4B 107.4 . . ?
C4 N5 C5 106.7(7) . . ?
C4 N5 Ni 124.6(5) . . ?
C5 N5 Ni 106.0(4) . . ?
C4 N5 H5 106.1 . . ?
C5 N5 H5 106.1 . . ?
Ni N5 H5 106.1 . . ?
N5 C5 C6 110.2(6) . . ?
N5 C5 H5A 109.6 . . ?
C6 C5 H5A 109.6 . . ?
N5 C5 H5B 109.6 . . ?
C6 C5 H5B 109.6 . . ?
H5A C5 H5B 108.1 . . ?
N4 C6 C5 111.4(5) . . ?
N4 C6 H6A 109.3 . . ?
C5 C6 H6A 109.3 . . ?
N4 C6 H6B 109.3 . . ?
C5 C6 H6B 109.3 . . ?
H6A C6 H6B 108.0 . . ?
C6 N4 C7 113.7(5) . . ?
C6 N4 Ni 109.0(4) . . ?
C7 N4 Ni 108.0(4) . . ?
C6 N4 H4 108.7 . . ?
C7 N4 H4 108.7 . . ?
Ni N4 H4 108.7 . . ?
N4 C7 C8 110.7(6) . . ?
N4 C7 H7A 109.5 . . ?
C8 C7 H7A 109.5 . . ?
N4 C7 H7B 109.5 . . ?
C8 C7 H7B 109.5 . . ?
H7A C7 H7B 108.1 . . ?
N3 C8 C7 111.1(5) . . ?
N3 C8 H8A 109.4 . . ?
C7 C8 H8A 109.4 . . ?
N3 C8 H8B 109.4 . . ?
C7 C8 H8B 109.4 . . ?
H8A C8 H8B 108.0 . . ?
C9 N3 C8 112.6(6) . . ?
C9 N3 Ni 106.7(4) . . ?
C8 N3 Ni 108.5(4) . . ?
C9 N3 H3 109.7 . . ?
C8 N3 H3 109.7 . . ?
Ni N3 H3 109.7 . . ?
N3 C9 C10 111.6(5) . . ?
N3 C9 H9A 109.3 . . ?
C10 C9 H9A 109.3 . . ?
N3 C9 H9B 109.3 . . ?
C10 C9 H9B 109.3 . . ?
H9A C9 H9B 108.0 . . ?
N2 C10 C11 121.0(8) . . ?
N2 C10 C9 113.3(6) . . ?
C11 C10 C9 125.6(7) . . ?
C10 N2 C14 119.9(5) . . ?
C10 N2 Ni 119.5(4) . . ?
C14 N2 Ni 119.9(4) . . ?
C12 C11 C10 119.3(8) . . ?
C12 C11 H11 120.4 . . ?
C10 C11 H11 120.4 . . ?
C11 C12 C13 121.0(7) . . ?
C11 C12 H12 119.5 . . ?
C13 C12 H12 119.5 . . ?
C12 C13 C14 116.9(8) . . ?
C12 C13 C20 125.3(8) . . ?
C14 C13 C20 117.8(9) . . ?
N2 C14 C13 121.9(7) . . ?
N2 C14 C15 116.1(5) . . ?
C13 C14 C15 122.0(6) . . ?
N1 C15 C16 123.8(6) . . ?
N1 C15 C14 118.2(5) . . ?
C16 C15 C14 117.9(6) . . ?
C17 C16 C15 115.8(7) . . ?
C17 C16 C19 125.3(8) . . ?
C15 C16 C19 118.7(8) . . ?
C18 C17 C16 120.8(7) . . ?
C18 C17 H17 119.6 . . ?
C16 C17 H17 119.6 . . ?
C17 C18 C1 120.8(8) . . ?
C17 C18 H18 119.6 . . ?
C1 C18 H18 119.6 . . ?
C20 C19 C16 121.6(8) . . ?
C20 C19 H19 119.2 . . ?
C16 C19 H19 119.2 . . ?
C19 C20 C13 121.9(8) . . ?
C19 C20 H20 119.1 . . ?
C13 C20 H20 119.1 . . ?
O13 Cl1 O12 122.3(12) . . ?
O13 Cl1 O14 118.9(11) . . ?
O12 Cl1 O14 97.5(8) . . ?
O13 Cl1 O11 104.7(6) . . ?
O12 Cl1 O11 106.6(7) . . ?
O14 Cl1 O11 105.4(5) . . ?
O22A Cl2 O24B 55(3) . . ?
O22A Cl2 O21 107.0(14) . . ?
O24B Cl2 O21 112.1(9) . . ?
O22A Cl2 O23A 134(3) . . ?
O24B Cl2 O23A 142.8(18) . . ?
O21 Cl2 O23A 99.1(15) . . ?
O22A Cl2 O23B 123(2) . . ?
O24B Cl2 O23B 108.0(18) . . ?
O21 Cl2 O23B 128.2(14) . . ?
O23A Cl2 O23B 34.8(16) . . ?
O22A Cl2 O22B 48(3) . . ?
O24B Cl2 O22B 99.6(18) . . ?
O21 Cl2 O22B 108.4(11) . . ?
O23A Cl2 O22B 88.9(12) . . ?
O23B Cl2 O22B 95.5(14) . . ?
O22A Cl2 O24A 112(3) . . ?
O24B Cl2 O24A 57.2(16) . . ?
O21 Cl2 O24A 102.2(6) . . ?
O23A Cl2 O24A 97.6(11) . . ?
O23B Cl2 O24A 73.8(12) . . ?
O22B Cl2 O24A 147.3(12) . . ?
O22B O22A O24B 134(3) . . ?
O22B O22A Cl2 75(3) . . ?
O24B O22A Cl2 65.8(16) . . ?
O22A O22B Cl2 57.0(14) . . ?
O23B O23A Cl2 78(3) . . ?
O23A O23B Cl2 67(2) . . ?
O23A O23B O24A 105(3) . . ?
Cl2 O23B O24A 53.8(10) . . ?
O24B O24A Cl2 56.3(9) . . ?
O24B O24A O23B 92.2(15) . . ?
Cl2 O24A O23B 52.4(8) . . ?
O22A O24B Cl2 59.0(19) . . ?
O22A O24B O24A 125(3) . . ?
Cl2 O24B O24A 66.4(12) . . ?

loop_
_geom_bond_atom_site_label_1
_geom_bond_atom_site_label_2
_geom_bond_distance
_geom_bond_site_symmetry_2
_geom_bond_publ_flag
Ni N2 2.008(5) . ?
Ni O1 2.071(5) . ?
Ni N4 2.081(5) . ?
Ni N5 2.122(5) . ?
Ni N3 2.175(5) . ?
Ni N1 2.333(4) . ?
O1 H101 0.73(5) . ?
O1 H102 0.74(5) . ?
N1 C1 1.329(8) . ?
N1 C15 1.355(8) . ?
C1 C18 1.418(11) . ?
C1 C2 1.482(10) . ?
C2 N6 1.449(10) . ?
C2 H2A 0.9700 . ?
C2 H2B 0.9700 . ?
N6 C3 1.472(10) . ?
N6 H6 0.91(7) . ?
C3 C4 1.512(13) . ?
C3 H3A 0.9700 . ?
C3 H3B 0.9700 . ?
C4 N5 1.437(11) . ?
C4 H4A 0.9700 . ?
C4 H4B 0.9700 . ?
N5 C5 1.467(10) . ?
N5 H5 0.9100 . ?
C5 C6 1.479(11) . ?
C5 H5A 0.9700 . ?
C5 H5B 0.9700 . ?
C6 N4 1.476(8) . ?
C6 H6A 0.9700 . ?
C6 H6B 0.9700 . ?
N4 C7 1.493(8) . ?
N4 H4 0.9100 . ?
C7 C8 1.505(10) . ?
C7 H7A 0.9700 . ?
C7 H7B 0.9700 . ?
C8 N3 1.483(9) . ?
C8 H8A 0.9700 . ?
C8 H8B 0.9700 . ?
N3 C9 1.455(9) . ?
N3 H3 0.9100 . ?
C9 C10 1.501(11) . ?
C9 H9A 0.9700 . ?
C9 H9B 0.9700 . ?
C10 N2 1.323(8) . ?
C10 C11 1.394(11) . ?
N2 C14 1.348(8) . ?
C11 C12 1.356(13) . ?
C11 H11 0.9300 . ?
C12 C13 1.382(13) . ?
C12 H12 0.9300 . ?
C13 C14 1.401(9) . ?
C13 C20 1.419(14) . ?
C14 C15 1.433(9) . ?
C15 C16 1.414(8) . ?
C16 C17 1.387(13) . ?
C16 C19 1.444(14) . ?
C17 C18 1.328(13) . ?
C17 H17 0.9300 . ?
C18 H18 0.9300 . ?
C19 C20 1.332(15) . ?
C19 H19 0.9300 . ?
C20 H20 0.9300 . ?
Cl1 O13 1.242(9) . ?
Cl1 O12 1.341(9) . ?
Cl1 O14 1.366(9) . ?
Cl1 O11 1.444(6) . ?
Cl2 O22A 1.26(2) . ?
Cl2 O24B 1.337(13) . ?
Cl2 O21 1.390(6) . ?
Cl2 O23A 1.368(19) . ?
Cl2 O23B 1.45(2) . ?
Cl2 O22B 1.449(16) . ?
Cl2 O24A 1.473(13) . ?
O22A O22B 1.11(7) . ?
O22A O24B 1.20(5) . ?
O23A O23B 0.84(4) . ?
O23B O24A 1.75(3) . ?
O24A O24B 1.35(4) . ?
